data_7116812
loop_
_publ_author_name
'E.-K. Kim'
'R. Krishnamurthy'

_publ_section_title
;
 Synthesis of orotidine by intramolecular nucleosidation
;
_journal_name_full Chem.Commun.
_journal_page_first 5618
_journal_paper_doi 10.1039/C5cc00111K
_journal_volume 51
_journal_year 2015
_chemical_absolute_configuration ad
_chemical_formula_moiety 'C13 H14 N2 O7'
_chemical_formula_sum 'C13 H14 N2 O7'
_chemical_formula_weight 310.26
_space_group_crystal_system orthorhombic
_space_group_IT_number 19
_space_group_name_Hall 'P 2ac 2ab'
_space_group_name_H-M_alt 'P 21 21 21'
_symmetry_space_group_name_Hall 'P 2ac 2ab'
_symmetry_space_group_name_H-M 'P 21 21 21'
_atom_sites_solution_hydrogens mixed
_atom_sites_solution_primary direct
_atom_sites_solution_secondary difmap
_audit_creation_date 2014-10-30
_audit_creation_method
;
Olex2 1.2-beta
(compiled 2014.10.27 svn.r3059 for OlexSys, GUI svn.r4931)
;
_audit_update_record
;
2014-11-18 deposited with the CCDC.
2015-02-17 downloaded from the CCDC.
;
_cell_angle_alpha 90
_cell_angle_beta 90
_cell_angle_gamma 90
_cell_formula_units_Z 4
_cell_length_a 5.0946(2)
_cell_length_b 14.4569(5)
_cell_length_c 18.2887(7)
_cell_measurement_reflns_used 5780
_cell_measurement_temperature 100
_cell_measurement_theta_max 67.829
_cell_measurement_theta_min 3.897
_cell_volume 1347.00(9)
_computing_cell_refinement 'SAINT v8.34A (Bruker, 2013)'
_computing_data_collection 'APEX2 v2013.6-2 (Bruker, 2013)'
_computing_data_reduction 'SAINT v8.34A (Bruker, 2013)'
_computing_molecular_graphics 'Olex2 (Dolomanov et al., 2009)'
_computing_publication_material 'Olex2 (Dolomanov et al., 2009)'
_computing_structure_refinement 'ShelXL (Sheldrick, 2008)'
_computing_structure_solution 'ShelXT (Sheldrick, 2008)'
_diffrn_ambient_temperature 100.0
_diffrn_detector 'Bruker APEX-II CCD'
_diffrn_detector_area_resol_mean 7.9
_diffrn_detector_type 'CCD Area Detector'
_diffrn_measured_fraction_theta_full 0.998
_diffrn_measured_fraction_theta_max 0.998
_diffrn_measurement_device 'Kappa Four-Circle Diffractometer'
_diffrn_measurement_device_type 'Bruker X8 APEX II'
_diffrn_measurement_method '\w and \f scans'
_diffrn_radiation_monochromator 'Double Bounce Multilayer Mirrors'
_diffrn_radiation_probe x-ray
_diffrn_radiation_type CuK\a
_diffrn_radiation_wavelength 1.54178
_diffrn_reflns_av_R_equivalents 0.0431
_diffrn_reflns_av_unetI/netI 0.0240
_diffrn_reflns_Laue_measured_fraction_full 0.998
_diffrn_reflns_Laue_measured_fraction_max 0.998
_diffrn_reflns_limit_h_max 6
_diffrn_reflns_limit_h_min -6
_diffrn_reflns_limit_k_max 17
_diffrn_reflns_limit_k_min -17
_diffrn_reflns_limit_l_max 22
_diffrn_reflns_limit_l_min -21
_diffrn_reflns_number 16375
_diffrn_reflns_point_group_measured_fraction_full 0.995
_diffrn_reflns_point_group_measured_fraction_max 0.994
_diffrn_reflns_theta_full 68.000
_diffrn_reflns_theta_max 68.257
_diffrn_reflns_theta_min 3.897
_diffrn_source 'Micro Focus Rotating Anode'
_diffrn_source_type 'Bruker FR-591'
_diffrn_standards_number 0
_exptl_absorpt_coefficient_mu 1.084
_exptl_absorpt_correction_T_max 0.3200
_exptl_absorpt_correction_T_min 0.2227
_exptl_absorpt_correction_type multi-scan
_exptl_absorpt_process_details
;
SADABS-2014/4 (Bruker,2014) was used for absorption correction.
wR2(int) was 0.0870 before and 0.0551 after correction.
The Ratio of minimum to maximum transmission is 0.6959.
The \l/2 correction factor is 0.00150.
;
_exptl_crystal_colour Colorless
_exptl_crystal_colour_primary Colorless
_exptl_crystal_density_diffrn 1.530
_exptl_crystal_description Needle
_exptl_crystal_F_000 648
_exptl_crystal_size_max 0.177
_exptl_crystal_size_mid 0.053
_exptl_crystal_size_min 0.051
_refine_diff_density_max 0.139
_refine_diff_density_min -0.175
_refine_diff_density_rms 0.034
_refine_ls_abs_structure_details
;
 Flack x determined using 892 quotients [(I+)-(I-)]/[(I+)+(I-)]
 (Parsons, Flack and Wagner, Acta Cryst. B69 (2013) 249-259).
;
_refine_ls_abs_structure_Flack -0.01(10)
_refine_ls_extinction_method none
_refine_ls_goodness_of_fit_ref 1.021
_refine_ls_hydrogen_treatment mixed
_refine_ls_matrix_type full
_refine_ls_number_parameters 205
_refine_ls_number_reflns 2447
_refine_ls_number_restraints 1
_refine_ls_restrained_S_all 1.022
_refine_ls_R_factor_all 0.0292
_refine_ls_R_factor_gt 0.0261
_refine_ls_shift/su_max 0.000
_refine_ls_shift/su_mean 0.000
_refine_ls_structure_factor_coef Fsqd
_refine_ls_weighting_details 'w=1/[\s^2^(Fo^2^)+(0.0394P)^2^+0.1798P] where P=(Fo^2^+2Fc^2^)/3'
_refine_ls_weighting_scheme calc
_refine_ls_wR_factor_gt 0.0647
_refine_ls_wR_factor_ref 0.0663
_reflns_Friedel_coverage 0.673
_reflns_Friedel_fraction_full 0.990
_reflns_Friedel_fraction_max 0.989
_reflns_number_gt 2297
_reflns_number_total 2447
_reflns_threshold_expression 'I > 2\s(I)'
_cod_data_source_file c5cc00111k2.cif
_cod_data_source_block Krish14
_cod_depositor_comments
;
The following automatic conversions were performed:

'_diffrn_radiation_probe' value 'X-ray' changed to 'x-ray' according
to the built-in table from CIF Core dictionary named 'cif_core.dic'
version 2.4.1 from 2010-06-29.

Automatic conversion script
Id: cif_fix_values 2827 2014-09-09 07:05:25Z andrius 
;
_cod_database_code 7116812
_shelx_space_group_comment
;
The symmetry employed for this shelxl refinement is uniquely defined
by the following loop, which should always be used as a source of
symmetry information in preference to the above space-group names.
They are only intended as comments.
;
_shelx_estimated_absorpt_t_max 0.947
_shelx_estimated_absorpt_t_min 0.831
_olex2_refinement_description
;
1. Fixed Uiso
 At 1.2 times of:
  All C(H) groups, All C(H,H) groups
 At 1.5 times of:
  All C(H,H,H) groups
2. Restrained distances
 N3-H3
 0.9 with sigma of 0.02
3.a Ternary CH refined with riding coordinates:
 C1'(H1'), C2'(H2'), C3'(H3'), C4'(H4')
3.b Secondary CH2 refined with riding coordinates:
 C5'(H5'A,H5'B)
3.c Aromatic/amide H refined with riding coordinates:
 C5(H5)
3.d Idealised Me refined as rotating group:
 C9(H9A,H9B,H9C), C10(H10A,H10B,H10C)
;
_shelx_shelxl_version_number 2014/7
_olex2_submission_special_instructions 'No special instructions were received'

loop_
_space_group_symop_operation_xyz
'x, y, z'
'-x+1/2, -y, z+1/2'
'-x, y+1/2, -z+1/2'
'x+1/2, -y+1/2, -z'

loop_
_atom_site_label
_atom_site_type_symbol
_atom_site_fract_x
_atom_site_fract_y
_atom_site_fract_z
_atom_site_U_iso_or_equiv
_atom_site_adp_type
_atom_site_occupancy
_atom_site_site_symmetry_order
_atom_site_calc_flag
_atom_site_refinement_flags_posn
O1' O 0.2632(3) 0.65048(9) 0.67193(7) 0.0210(3) Uani 1 1 d .
O2 O 0.8408(3) 0.70484(10) 0.52671(7) 0.0231(3) Uani 1 1 d .
O2' O 0.5131(3) 0.52582(10) 0.53508(8) 0.0267(3) Uani 1 1 d .
O3' O 0.2045(3) 0.45792(11) 0.60660(8) 0.0287(3) Uani 1 1 d .
O4 O 1.1915(4) 0.92827(11) 0.67135(10) 0.0377(4) Uani 1 1 d .
O5' O 0.6050(3) 0.62341(10) 0.77431(8) 0.0232(3) Uani 1 1 d .
O7 O 0.4199(3) 0.75776(10) 0.81315(8) 0.0312(4) Uani 1 1 d .
N1 N 0.6776(3) 0.71962(11) 0.64186(9) 0.0210(4) Uani 1 1 d .
N3 N 1.0040(4) 0.81943(12) 0.59902(9) 0.0229(4) Uani 1 1 d D
H3 H 1.106(5) 0.837(2) 0.5636(14) 0.045(8) Uiso 1 1 d D
C1' C 0.4660(4) 0.65331(14) 0.61945(11) 0.0200(4) Uani 1 1 d .
H1' H 0.3893 0.6756 0.5723 0.024 Uiso 1 1 calc R
C2 C 0.8424(4) 0.74527(14) 0.58528(11) 0.0208(4) Uani 1 1 d .
C2' C 0.5671(4) 0.55429(13) 0.60760(11) 0.0205(4) Uani 1 1 d .
H2' H 0.7573 0.5479 0.6202 0.025 Uiso 1 1 calc R
C3' C 0.3923(4) 0.49457(14) 0.65645(11) 0.0228(4) Uani 1 1 d .
H3' H 0.4923 0.4453 0.6829 0.027 Uiso 1 1 calc R
C4 C 1.0380(4) 0.86429(14) 0.66523(12) 0.0263(5) Uani 1 1 d .
C4' C 0.2514(4) 0.56032(13) 0.70786(11) 0.0218(4) Uani 1 1 d .
H4' H 0.0638 0.5409 0.7125 0.026 Uiso 1 1 calc R
C5 C 0.8772(4) 0.82717(14) 0.72376(12) 0.0243(4) Uani 1 1 d .
H5 H 0.8921 0.8518 0.7717 0.029 Uiso 1 1 calc R
C5' C 0.3699(4) 0.56953(14) 0.78355(11) 0.0237(4) Uani 1 1 d .
H5'A H 0.2464 0.6012 0.8170 0.028 Uiso 1 1 calc R
H5'B H 0.4120 0.5079 0.8040 0.028 Uiso 1 1 calc R
C6 C 0.7082(4) 0.75835(13) 0.71046(11) 0.0216(4) Uani 1 1 d .
C7 C 0.5560(4) 0.71560(14) 0.77141(11) 0.0236(4) Uani 1 1 d .
C8 C 0.3265(4) 0.45251(16) 0.53591(12) 0.0282(5) Uani 1 1 d .
C9 C 0.1254(5) 0.4734(3) 0.47810(14) 0.0538(8) Uani 1 1 d .
H9A H 0.0023 0.4215 0.4742 0.081 Uiso 1 1 calc GR
H9B H 0.2135 0.4826 0.4310 0.081 Uiso 1 1 calc GR
H9C H 0.0293 0.5297 0.4913 0.081 Uiso 1 1 calc GR
C10 C 0.4649(7) 0.36112(17) 0.52635(15) 0.0463(7) Uani 1 1 d .
H10A H 0.6012 0.3547 0.5638 0.069 Uiso 1 1 calc GR
H10B H 0.5457 0.3587 0.4778 0.069 Uiso 1 1 calc GR
H10C H 0.3379 0.3106 0.5312 0.069 Uiso 1 1 calc GR

loop_
_atom_site_aniso_label
_atom_site_aniso_U_11
_atom_site_aniso_U_22
_atom_site_aniso_U_33
_atom_site_aniso_U_23
_atom_site_aniso_U_13
_atom_site_aniso_U_12
O1' 0.0200(7) 0.0215(7) 0.0214(7) 0.0034(5) 0.0021(6) 0.0023(5)
O2 0.0242(7) 0.0245(7) 0.0207(7) 0.0001(6) 0.0008(6) -0.0010(6)
O2' 0.0335(8) 0.0269(7) 0.0198(7) -0.0025(6) 0.0018(7) -0.0056(6)
O3' 0.0255(8) 0.0358(8) 0.0250(7) -0.0073(6) 0.0041(6) -0.0092(7)
O4 0.0424(10) 0.0327(8) 0.0381(9) -0.0079(7) 0.0053(8) -0.0152(8)
O5' 0.0233(7) 0.0244(7) 0.0218(7) 0.0013(6) -0.0021(6) 0.0013(6)
O7 0.0366(9) 0.0291(8) 0.0279(8) -0.0058(7) 0.0080(7) 0.0005(7)
N1 0.0213(8) 0.0209(8) 0.0208(8) -0.0007(7) -0.0001(7) 0.0001(7)
N3 0.0237(9) 0.0209(8) 0.0241(9) 0.0014(7) 0.0020(7) -0.0015(7)
C1' 0.0186(9) 0.0223(9) 0.0190(9) 0.0020(8) -0.0004(7) -0.0012(8)
C2 0.0195(9) 0.0188(9) 0.0240(10) 0.0016(8) -0.0018(8) 0.0027(8)
C2' 0.0196(10) 0.0227(10) 0.0193(10) 0.0001(8) -0.0007(8) -0.0002(8)
C3' 0.0239(10) 0.0211(10) 0.0235(10) 0.0006(8) -0.0007(8) -0.0003(8)
C4 0.0260(10) 0.0205(10) 0.0325(11) -0.0026(9) -0.0002(9) 0.0015(8)
C4' 0.0224(10) 0.0211(9) 0.0217(10) 0.0047(8) 0.0006(8) 0.0003(8)
C5 0.0253(10) 0.0223(9) 0.0253(10) -0.0046(8) 0.0003(9) 0.0042(8)
C5' 0.0251(10) 0.0247(10) 0.0214(10) 0.0036(8) 0.0026(9) 0.0001(8)
C6 0.0208(9) 0.0216(9) 0.0225(10) -0.0025(8) -0.0004(8) 0.0066(8)
C7 0.0246(10) 0.0247(10) 0.0215(10) -0.0016(8) -0.0032(9) 0.0012(8)
C8 0.0271(11) 0.0338(12) 0.0237(10) -0.0069(9) 0.0052(9) -0.0080(9)
C9 0.0308(13) 0.101(2) 0.0295(13) -0.0173(15) -0.0012(11) -0.0023(16)
C10 0.0670(18) 0.0262(12) 0.0457(15) -0.0062(11) 0.0226(14) -0.0065(12)

loop_
_atom_type_symbol
_atom_type_description
_atom_type_scat_dispersion_real
_atom_type_scat_dispersion_imag
_atom_type_scat_source
C C 0.0181 0.0091 'International Tables Vol C Tables 4.2.6.8 and 6.1.1.4'
H H 0.0000 0.0000 'International Tables Vol C Tables 4.2.6.8 and 6.1.1.4'
N N 0.0311 0.0180 'International Tables Vol C Tables 4.2.6.8 and 6.1.1.4'
O O 0.0492 0.0322 'International Tables Vol C Tables 4.2.6.8 and 6.1.1.4'

loop_
_geom_angle_atom_site_label_1
_geom_angle_atom_site_label_2
_geom_angle_atom_site_label_3
_geom_angle
C1' O1' C4' 111.24(14)
C2' O2' C8 109.64(15)
C3' O3' C8 107.82(15)
C7 O5' C5' 112.53(15)
C2 N1 C1' 113.78(16)
C6 N1 C1' 126.00(16)
C6 N1 C2 120.13(16)
C2 N3 H3 117(2)
C2 N3 C4 126.88(18)
C4 N3 H3 116(2)
O1' C1' N1 111.04(15)
O1' C1' H1' 108.1
O1' C1' C2' 108.33(15)
N1 C1' H1' 108.1
N1 C1' C2' 113.13(16)
C2' C1' H1' 108.1
O2 C2 N1 121.61(18)
O2 C2 N3 122.56(18)
N3 C2 N1 115.83(17)
O2' C2' C1' 109.73(15)
O2' C2' H2' 112.2
O2' C2' C3' 105.67(15)
C1' C2' H2' 112.2
C3' C2' C1' 104.37(16)
C3' C2' H2' 112.2
O3' C3' C2' 103.15(16)
O3' C3' H3' 112.8
O3' C3' C4' 108.20(17)
C2' C3' H3' 112.8
C4' C3' C2' 106.49(16)
C4' C3' H3' 112.8
O4 C4 N3 121.1(2)
O4 C4 C5 125.2(2)
N3 C4 C5 113.67(18)
O1' C4' C3' 105.11(16)
O1' C4' H4' 109.2
O1' C4' C5' 108.41(16)
C3' C4' H4' 109.2
C5' C4' C3' 115.62(17)
C5' C4' H4' 109.2
C4 C5 H5 119.9
C6 C5 C4 120.29(19)
C6 C5 H5 119.9
O5' C5' C4' 105.78(16)
O5' C5' H5'A 110.6
O5' C5' H5'B 110.6
C4' C5' H5'A 110.6
C4' C5' H5'B 110.6
H5'A C5' H5'B 108.7
N1 C6 C7 116.85(17)
C5 C6 N1 122.57(19)
C5 C6 C7 120.45(18)
O5' C7 C6 109.90(16)
O7 C7 O5' 125.54(19)
O7 C7 C6 124.49(19)
O2' C8 O3' 104.95(16)
O2' C8 C9 107.3(2)
O2' C8 C10 109.79(19)
O3' C8 C9 109.11(19)
O3' C8 C10 110.76(19)
C9 C8 C10 114.4(2)
C8 C9 H9A 109.5
C8 C9 H9B 109.5
C8 C9 H9C 109.5
H9A C9 H9B 109.5
H9A C9 H9C 109.5
H9B C9 H9C 109.5
C8 C10 H10A 109.5
C8 C10 H10B 109.5
C8 C10 H10C 109.5
H10A C10 H10B 109.5
H10A C10 H10C 109.5
H10B C10 H10C 109.5

loop_
_geom_bond_atom_site_label_1
_geom_bond_atom_site_label_2
_geom_bond_distance
O1' C1' 1.410(2)
O1' C4' 1.461(2)
O2 C2 1.220(2)
O2' C2' 1.416(2)
O2' C8 1.424(3)
O3' C3' 1.424(3)
O3' C8 1.437(3)
O4 C4 1.217(3)
O5' C5' 1.439(3)
O5' C7 1.357(2)
O7 C7 1.198(3)
N1 C1' 1.500(3)
N1 C2 1.383(3)
N1 C6 1.383(3)
N3 H3 0.87(2)
N3 C2 1.375(3)
N3 C4 1.385(3)
C1' H1' 1.0000
C1' C2' 1.537(3)
C2' H2' 1.0000
C2' C3' 1.529(3)
C3' H3' 1.0000
C3' C4' 1.517(3)
C4 C5 1.451(3)
C4' H4' 1.0000
C4' C5' 1.516(3)
C5 H5 0.9500
C5 C6 1.338(3)
C5' H5'A 0.9900
C5' H5'B 0.9900
C6 C7 1.492(3)
C8 C9 1.503(4)
C8 C10 1.508(3)
C9 H9A 0.9800
C9 H9B 0.9800
C9 H9C 0.9800
C10 H10A 0.9800
C10 H10B 0.9800
C10 H10C 0.9800

loop_
_geom_hbond_atom_site_label_D
_geom_hbond_atom_site_label_H
_geom_hbond_atom_site_label_A
_geom_hbond_distance_DH
_geom_hbond_distance_HA
_geom_hbond_distance_DA
_geom_hbond_angle_DHA
_geom_hbond_site_symmetry_A
N3 H3 O2 0.87(2) 2.13(2) 2.890(2) 146(3) 4_566
